data_7219181
loop_
_publ_author_name
'Fang, Wen-zhong'
'Wang, Ya-Ping'
'Wang, Yi-Fan'
'Zhang, Shou-chun'
'Yi, Xiao-Yi'

_publ_section_title
;
 Anion-directed Assembly of Helical Copper(II) Complexes Based on a
 Bispyridylpyrrole Ligand: Synthesis, Structural and Magnetic Properties
;
_journal_name_full 'RSC Adv.'
_journal_paper_doi 10.1039/C4RA15191G
_journal_year 2014
_chemical_formula_sum 'C43 H30 Cu2 F3 N9 O3 S'
_chemical_formula_weight 936.90
_chemical_name_systematic
; 
 ? 
;
_space_group_IT_number 29
_symmetry_cell_setting orthorhombic
_symmetry_space_group_name_Hall 'P 2c -2ac'
_symmetry_space_group_name_H-M 'P c a 21'
_atom_sites_solution_hydrogens geom
_atom_sites_solution_primary direct
_atom_sites_solution_secondary difmap
_audit_creation_method SHELXL-97
_audit_update_record
;
2014-07-22 deposited with the CCDC.
2014-12-23 downloaded from the CCDC.
;
_cell_angle_alpha 90.00
_cell_angle_beta 90.00
_cell_angle_gamma 90.00
_cell_formula_units_Z 4
_cell_length_a 18.6566(9)
_cell_length_b 11.8775(6)
_cell_length_c 19.2374(10)
_cell_measurement_reflns_used 4432
_cell_measurement_temperature 296(2)
_cell_measurement_theta_max 20.04
_cell_measurement_theta_min 2.72
_cell_volume 4262.9(4)
_computing_cell_refinement 'Bruker SAINT'
_computing_data_collection 'Bruker APEX2'
_computing_data_reduction 'Bruker SAINT'
_computing_molecular_graphics 'Bruker SHELXTL'
_computing_publication_material 'Bruker SHELXTL'
_computing_structure_refinement 'SHELXL-97 (Sheldrick, 2008)'
_computing_structure_solution 'SHELXS-97 (Sheldrick, 2008)'
_diffrn_ambient_temperature 296(2)
_diffrn_measured_fraction_theta_full 0.994
_diffrn_measured_fraction_theta_max 0.994
_diffrn_measurement_device_type 'Bruker APEX-II CCD'
_diffrn_measurement_method '\f and \w scans'
_diffrn_radiation_monochromator graphite
_diffrn_radiation_source 'fine-focus sealed tube'
_diffrn_radiation_type MoK\a
_diffrn_radiation_wavelength 0.71073
_diffrn_reflns_av_R_equivalents 0.0581
_diffrn_reflns_av_sigmaI/netI 0.0882
_diffrn_reflns_limit_h_max 24
_diffrn_reflns_limit_h_min -23
_diffrn_reflns_limit_k_max 15
_diffrn_reflns_limit_k_min -13
_diffrn_reflns_limit_l_max 24
_diffrn_reflns_limit_l_min -24
_diffrn_reflns_number 30751
_diffrn_reflns_theta_full 27.53
_diffrn_reflns_theta_max 27.53
_diffrn_reflns_theta_min 1.71
_exptl_absorpt_coefficient_mu 1.110
_exptl_absorpt_correction_T_max 0.7456
_exptl_absorpt_correction_T_min 0.6664
_exptl_absorpt_correction_type multi-scan
_exptl_absorpt_process_details SADABS
_exptl_crystal_colour green
_exptl_crystal_density_diffrn 1.460
_exptl_crystal_density_method 'not measured'
_exptl_crystal_description block
_exptl_crystal_F_000 1904
_exptl_crystal_size_max 0.2
_exptl_crystal_size_mid 0.1
_exptl_crystal_size_min 0.1
_platon_squeeze_details
;
;
_refine_diff_density_max 0.596
_refine_diff_density_min -0.494
_refine_diff_density_rms 0.102
_refine_ls_abs_structure_details 'Flack H D (1983), Acta Cryst. A39, 876-881'
_refine_ls_abs_structure_Flack 0.042(19)
_refine_ls_extinction_method none
_refine_ls_goodness_of_fit_ref 1.013
_refine_ls_hydrogen_treatment mixed
_refine_ls_matrix_type full
_refine_ls_number_parameters 551
_refine_ls_number_reflns 9179
_refine_ls_number_restraints 1
_refine_ls_restrained_S_all 1.013
_refine_ls_R_factor_all 0.1053
_refine_ls_R_factor_gt 0.0647
_refine_ls_shift/su_max 0.000
_refine_ls_shift/su_mean 0.000
_refine_ls_structure_factor_coef Fsqd
_refine_ls_weighting_details 'calc w=1/[\s^2^(Fo^2^)+(0.0864P)^2^+1.6721P] where P=(Fo^2^+2Fc^2^)/3'
_refine_ls_weighting_scheme calc
_refine_ls_wR_factor_gt 0.1546
_refine_ls_wR_factor_ref 0.1685
_reflns_number_gt 5808
_reflns_number_total 9179
_reflns_threshold_expression >2sigma(I)
_cod_data_source_file c4ra15191g1.cif
_cod_data_source_block 1
_cod_depositor_comments
;
The following automatic conversions were performed:

'_symmetry_cell_setting' value 'Orthorhombic' changed to
'orthorhombic' according to
/usr/data/users/saulius/crontab/automatic-downloads/rss-feeds/RSC/lib/dictionaries/cif_core.dic
dictionary named 'cif_core.dic' version 2.4.2 from 2011-04-26.

Automatic conversion script
Id: cif_fix_values 2935 2014-11-11 08:27:57Z andrius 
;
_cod_original_sg_symbol_H-M 'Pca2(1) '
_cod_database_code 7219181

loop_
_symmetry_equiv_pos_as_xyz
'x, y, z'
'-x, -y, z+1/2'
'-x+1/2, y, z+1/2'
'x+1/2, -y, z'

loop_
_atom_site_label
_atom_site_type_symbol
_atom_site_fract_x
_atom_site_fract_y
_atom_site_fract_z
_atom_site_U_iso_or_equiv
_atom_site_adp_type
_atom_site_occupancy
_atom_site_symmetry_multiplicity
_atom_site_calc_flag
_atom_site_refinement_flags
Cu1 Cu 0.20854(4) 0.57838(6) 0.06642(4) 0.0381(2) Uani 1 1 d .
Cu2 Cu 0.22674(4) 0.34445(6) 0.05105(4) 0.0387(2) Uani 1 1 d .
N1 N 0.2481(3) 0.2114(5) -0.0257(3) 0.0466(14) Uani 1 1 d .
N2 N 0.3217(3) 0.3921(4) 0.0199(3) 0.0396(13) Uani 1 1 d .
N3 N 0.3048(3) 0.5835(4) 0.1194(3) 0.0388(13) Uani 1 1 d .
N4 N 0.2570(3) 0.6361(4) -0.0184(3) 0.0412(14) Uani 1 1 d .
N5 N 0.1645(3) 0.4515(4) -0.0163(3) 0.0329(12) Uani 1 1 d .
N6 N 0.1304(3) 0.2806(4) 0.0692(3) 0.0380(12) Uani 1 1 d .
N7 N 0.2576(3) 0.3341(5) 0.1532(3) 0.0431(14) Uani 1 1 d .
N8 N 0.1547(3) 0.5239(5) 0.1465(3) 0.0408(14) Uani 1 1 d .
N9 N 0.1222(3) 0.6903(4) 0.0580(4) 0.0484(13) Uani 1 1 d .
C1 C 0.2082(5) 0.1250(6) -0.0439(5) 0.063(2) Uani 1 1 d .
H1A H 0.1621 0.1206 -0.0257 0.075 Uiso 1 1 calc R
C2 C 0.2301(5) 0.0412(8) -0.0877(6) 0.076(3) Uani 1 1 d .
H2A H 0.2046 -0.0255 -0.0931 0.091 Uiso 1 1 calc R
C3 C 0.2922(7) 0.0627(9) -0.1232(6) 0.093(4) Uani 1 1 d .
H3A H 0.3067 0.0120 -0.1572 0.111 Uiso 1 1 calc R
C4 C 0.3384(5) 0.1651(8) -0.1096(5) 0.074(3) Uani 1 1 d .
H4A H 0.3803 0.1815 -0.1338 0.088 Uiso 1 1 calc R
C5 C 0.3109(4) 0.2313(5) -0.0567(4) 0.0407(16) Uani 1 1 d .
C6 C 0.3499(4) 0.3292(5) -0.0298(4) 0.0402(16) Uani 1 1 d .
C7 C 0.4193(4) 0.3616(7) -0.0471(5) 0.062(2) Uani 1 1 d .
H7A H 0.4481 0.3334 -0.0825 0.075 Uiso 1 1 calc R
C8 C 0.4362(4) 0.4474(7) 0.0015(5) 0.058(2) Uani 1 1 d .
H8A H 0.4798 0.4846 0.0059 0.070 Uiso 1 1 calc R
C9 C 0.3738(3) 0.4655(5) 0.0420(4) 0.0419(17) Uani 1 1 d .
C10 C 0.3662(4) 0.5398(5) 0.1010(4) 0.0408(16) Uani 1 1 d .
C11 C 0.4311(4) 0.5756(7) 0.1377(5) 0.055(2) Uani 1 1 d .
H11A H 0.4757 0.5487 0.1241 0.067 Uiso 1 1 calc R
C12 C 0.4251(5) 0.6499(7) 0.1931(5) 0.064(2) Uani 1 1 d .
H12A H 0.4660 0.6757 0.2158 0.077 Uiso 1 1 calc R
C13 C 0.3601(5) 0.6844(6) 0.2135(4) 0.056(2) Uani 1 1 d .
H13A H 0.3551 0.7307 0.2522 0.067 Uiso 1 1 calc R
C14 C 0.2992(4) 0.6492(6) 0.1754(4) 0.0510(19) Uani 1 1 d .
H14A H 0.2540 0.6726 0.1898 0.061 Uiso 1 1 calc R
C15 C 0.3076(3) 0.7184(6) -0.0180(4) 0.0499(19) Uani 1 1 d .
H15A H 0.3242 0.7443 0.0247 0.060 Uiso 1 1 calc R
C16 C 0.3348(4) 0.7640(6) -0.0755(5) 0.059(2) Uani 1 1 d .
H16A H 0.3662 0.8246 -0.0727 0.071 Uiso 1 1 calc R
C17 C 0.3161(4) 0.7214(7) -0.1373(5) 0.064(2) Uani 1 1 d .
H17A H 0.3368 0.7486 -0.1779 0.077 Uiso 1 1 calc R
C18 C 0.2641(5) 0.6339(7) -0.1400(4) 0.071(3) Uani 1 1 d .
H18A H 0.2504 0.6030 -0.1824 0.085 Uiso 1 1 calc R
C19 C 0.2346(4) 0.5960(6) -0.0794(4) 0.0457(17) Uani 1 1 d .
C20 C 0.1779(4) 0.5109(6) -0.0766(4) 0.0411(16) Uani 1 1 d .
C21 C 0.1263(5) 0.4899(8) -0.1234(4) 0.063(2) Uani 1 1 d .
H21A H 0.1235 0.5198 -0.1680 0.076 Uiso 1 1 calc R
C22 C 0.0780(4) 0.4157(7) -0.0935(4) 0.0524(19) Uani 1 1 d .
H22A H 0.0360 0.3886 -0.1134 0.063 Uiso 1 1 calc R
C23 C 0.1039(3) 0.3906(5) -0.0298(4) 0.0388(16) Uani 1 1 d .
C24 C 0.0817(4) 0.3077(6) 0.0209(4) 0.0487(18) Uani 1 1 d .
C25 C 0.0150(4) 0.2493(6) 0.0158(5) 0.059(2) Uani 1 1 d .
H25A H -0.0165 0.2637 -0.0206 0.070 Uiso 1 1 calc R
C26 C -0.0009(4) 0.1726(7) 0.0653(6) 0.073(3) Uani 1 1 d .
H26A H -0.0448 0.1356 0.0651 0.088 Uiso 1 1 calc R
C27 C 0.0481(5) 0.1508(7) 0.1154(5) 0.070(3) Uani 1 1 d .
H27A H 0.0376 0.0980 0.1496 0.084 Uiso 1 1 calc R
C28 C 0.1128(4) 0.2046(6) 0.1167(4) 0.0532(19) Uani 1 1 d .
H28A H 0.1454 0.1876 0.1518 0.064 Uiso 1 1 calc R
C29 C 0.3158(4) 0.2661(5) 0.1597(4) 0.0453(18) Uani 1 1 d .
H29A H 0.3395 0.2387 0.1207 0.054 Uiso 1 1 calc R
C30 C 0.3389(5) 0.2383(7) 0.2265(5) 0.068(3) Uani 1 1 d .
H30A H 0.3798 0.1942 0.2318 0.081 Uiso 1 1 calc R
C31 C 0.3044(4) 0.2730(7) 0.2819(5) 0.056(2) Uani 1 1 d .
H31A H 0.3183 0.2472 0.3255 0.067 Uiso 1 1 calc R
C32 C 0.2473(5) 0.3478(7) 0.2762(4) 0.062(2) Uani 1 1 d .
H32A H 0.2259 0.3789 0.3154 0.074 Uiso 1 1 calc R
C33 C 0.2231(4) 0.3747(6) 0.2084(4) 0.0488(18) Uani 1 1 d .
C34 C 0.1649(4) 0.4555(6) 0.2008(4) 0.0453(18) Uani 1 1 d .
C35 C 0.1108(5) 0.4785(8) 0.2511(5) 0.062(2) Uani 1 1 d .
H35A H 0.1059 0.4436 0.2942 0.074 Uiso 1 1 calc R
C36 C 0.0677(4) 0.5606(8) 0.2250(5) 0.065(2) Uani 1 1 d .
H36A H 0.0261 0.5882 0.2455 0.079 Uiso 1 1 calc R
C37 C 0.0968(4) 0.5955(6) 0.1629(4) 0.0468(17) Uani 1 1 d .
C38 C 0.0780(4) 0.6810(6) 0.1144(4) 0.0508(19) Uani 1 1 d .
C39 C 0.0203(5) 0.7545(8) 0.1198(5) 0.077(3) Uani 1 1 d .
H39A H -0.0107 0.7472 0.1573 0.092 Uiso 1 1 calc R
C40 C 0.0085(5) 0.8312(9) 0.0754(7) 0.091(4) Uani 1 1 d .
H40A H -0.0290 0.8816 0.0821 0.110 Uiso 1 1 calc R
C41 C 0.0529(5) 0.8400(8) 0.0152(6) 0.086(3) Uani 1 1 d .
H41A H 0.0438 0.8925 -0.0196 0.103 Uiso 1 1 calc R
C42 C 0.1091(5) 0.7677(6) 0.0114(5) 0.066(2) Uani 1 1 d .
H42A H 0.1400 0.7735 -0.0264 0.079 Uiso 1 1 calc R
S1 S 0.45978(13) -0.0639(2) 0.29447(15) 0.0711(7) Uani 1 1 d .
F1 F 0.5288(4) 0.0325(5) 0.3981(3) 0.100(2) Uani 1 1 d .
F2 F 0.5442(5) 0.1108(9) 0.3032(5) 0.184(5) Uani 1 1 d .
F3 F 0.4460(4) 0.1306(5) 0.3525(4) 0.120(3) Uani 1 1 d .
O1 O 0.4062(6) -0.0984(8) 0.3396(7) 0.158(4) Uani 1 1 d .
O2 O 0.4364(5) -0.0190(8) 0.2332(6) 0.151(5) Uani 1 1 d .
O3 O 0.5191(4) -0.1439(6) 0.2906(4) 0.099(3) Uani 1 1 d .
C43 C 0.4942(6) 0.0582(8) 0.3395(6) 0.075(3) Uani 1 1 d .

loop_
_atom_site_aniso_label
_atom_site_aniso_U_11
_atom_site_aniso_U_22
_atom_site_aniso_U_33
_atom_site_aniso_U_23
_atom_site_aniso_U_13
_atom_site_aniso_U_12
Cu1 0.0385(4) 0.0435(4) 0.0324(4) 0.0039(4) 0.0018(4) 0.0004(3)
Cu2 0.0376(4) 0.0432(4) 0.0354(5) 0.0026(3) 0.0010(4) -0.0065(3)
N1 0.048(3) 0.037(3) 0.055(4) 0.002(3) -0.005(3) 0.011(3)
N2 0.033(3) 0.036(3) 0.049(4) 0.007(3) -0.003(3) -0.004(2)
N3 0.040(3) 0.039(3) 0.037(3) 0.000(2) -0.007(2) -0.002(3)
N4 0.038(3) 0.037(3) 0.049(4) 0.016(3) 0.002(3) -0.002(2)
N5 0.031(3) 0.037(3) 0.031(3) 0.001(2) -0.003(2) 0.001(2)
N6 0.039(3) 0.041(3) 0.034(3) 0.002(3) 0.010(3) -0.002(2)
N7 0.048(3) 0.040(3) 0.041(4) 0.001(3) -0.001(3) 0.003(3)
N8 0.035(3) 0.045(3) 0.043(4) -0.005(3) -0.005(3) -0.013(2)
N9 0.048(3) 0.046(3) 0.052(4) -0.005(3) -0.007(3) 0.007(2)
C1 0.092(6) 0.026(3) 0.069(6) -0.014(3) -0.021(5) 0.009(4)
C2 0.070(6) 0.082(7) 0.076(7) -0.042(5) -0.010(5) 0.003(5)
C3 0.138(11) 0.076(7) 0.065(7) -0.018(5) -0.024(7) 0.045(7)
C4 0.068(6) 0.096(7) 0.057(6) -0.020(5) 0.011(4) 0.030(5)
C5 0.056(5) 0.029(3) 0.038(4) -0.005(3) -0.004(3) 0.008(3)
C6 0.040(4) 0.041(4) 0.040(4) 0.001(3) 0.007(3) 0.009(3)
C7 0.049(5) 0.075(6) 0.063(6) 0.009(5) 0.009(4) 0.023(4)
C8 0.038(4) 0.062(5) 0.076(6) 0.015(4) 0.016(4) -0.008(3)
C9 0.034(3) 0.038(3) 0.054(5) 0.010(3) 0.006(3) 0.011(3)
C10 0.043(4) 0.039(3) 0.040(4) 0.015(3) -0.012(3) -0.007(3)
C11 0.044(4) 0.057(5) 0.066(6) 0.002(4) -0.010(4) -0.007(3)
C12 0.063(6) 0.060(5) 0.071(6) 0.008(4) -0.021(4) -0.016(4)
C13 0.078(6) 0.043(4) 0.046(5) 0.005(3) -0.022(4) -0.019(4)
C14 0.055(5) 0.044(4) 0.053(5) -0.003(3) -0.003(4) -0.014(3)
C15 0.041(4) 0.044(4) 0.065(6) 0.014(4) -0.003(4) -0.008(3)
C16 0.063(5) 0.051(4) 0.064(6) 0.020(4) -0.005(4) -0.018(4)
C17 0.064(5) 0.079(6) 0.051(6) 0.032(4) 0.017(4) -0.012(4)
C18 0.096(7) 0.080(6) 0.035(5) 0.010(4) 0.026(5) -0.007(5)
C19 0.046(4) 0.052(4) 0.039(5) 0.012(3) 0.000(3) -0.007(3)
C20 0.035(4) 0.046(4) 0.042(4) 0.009(3) -0.003(3) -0.005(3)
C21 0.071(6) 0.094(6) 0.025(4) 0.000(4) -0.006(4) -0.005(5)
C22 0.051(4) 0.060(5) 0.046(5) 0.000(4) -0.011(4) -0.013(4)
C23 0.034(3) 0.036(3) 0.046(5) -0.005(3) 0.007(3) 0.007(3)
C24 0.036(4) 0.063(5) 0.047(5) -0.013(4) 0.008(3) -0.010(3)
C25 0.043(4) 0.056(5) 0.077(6) -0.001(4) 0.006(4) -0.017(3)
C26 0.047(4) 0.068(5) 0.104(8) -0.020(6) 0.026(6) -0.019(4)
C27 0.092(7) 0.048(5) 0.070(7) 0.011(4) 0.025(5) -0.026(5)
C28 0.060(5) 0.046(4) 0.054(5) 0.004(4) 0.005(4) 0.001(4)
C29 0.044(4) 0.032(4) 0.061(5) 0.014(3) -0.005(3) 0.004(3)
C30 0.082(6) 0.053(5) 0.068(6) 0.028(4) -0.028(5) -0.005(4)
C31 0.065(5) 0.058(5) 0.044(5) 0.016(4) -0.018(4) -0.007(4)
C32 0.083(6) 0.078(5) 0.024(4) 0.012(4) -0.012(4) -0.016(5)
C33 0.064(5) 0.041(4) 0.042(5) 0.021(3) -0.006(4) -0.003(3)
C34 0.038(4) 0.050(4) 0.047(5) -0.005(3) 0.004(3) -0.017(3)
C35 0.054(5) 0.083(6) 0.047(5) -0.003(4) 0.014(4) 0.004(5)
C36 0.045(5) 0.102(7) 0.050(6) -0.019(5) 0.016(4) -0.006(5)
C37 0.063(5) 0.046(4) 0.031(4) -0.010(3) -0.007(4) 0.003(3)
C38 0.045(4) 0.048(4) 0.059(5) -0.011(4) 0.000(4) 0.007(3)
C39 0.054(5) 0.088(7) 0.089(7) -0.005(6) 0.004(5) 0.034(5)
C40 0.049(5) 0.083(6) 0.143(11) -0.005(7) -0.009(6) 0.031(4)
C41 0.068(6) 0.059(5) 0.130(10) 0.017(6) -0.012(6) 0.026(5)
C42 0.073(6) 0.046(4) 0.079(6) 0.007(4) -0.007(5) 0.006(4)
S1 0.0587(14) 0.0798(15) 0.0750(18) -0.0256(13) -0.0136(12) 0.0116(12)
F1 0.127(5) 0.101(4) 0.070(4) -0.018(3) -0.029(4) -0.025(4)
F2 0.182(9) 0.255(10) 0.116(7) 0.032(7) -0.009(7) -0.133(9)
F3 0.108(5) 0.100(4) 0.152(7) -0.072(5) -0.039(5) 0.040(4)
O1 0.165(9) 0.112(6) 0.197(11) -0.050(7) 0.054(9) -0.071(7)
O2 0.141(8) 0.168(8) 0.144(9) -0.051(7) -0.101(7) 0.067(7)
O3 0.084(6) 0.102(5) 0.110(7) -0.032(5) -0.029(4) 0.024(4)
C43 0.073(6) 0.085(7) 0.068(7) 0.009(5) -0.017(5) -0.019(5)

loop_
_atom_type_symbol
_atom_type_description
_atom_type_scat_dispersion_real
_atom_type_scat_dispersion_imag
_atom_type_scat_source
C C 0.0033 0.0016 'International Tables Vol C Tables 4.2.6.8 and 6.1.1.4'
H H 0.0000 0.0000 'International Tables Vol C Tables 4.2.6.8 and 6.1.1.4'
Cu Cu 0.3201 1.2651 'International Tables Vol C Tables 4.2.6.8 and 6.1.1.4'
F F 0.0171 0.0103 'International Tables Vol C Tables 4.2.6.8 and 6.1.1.4'
N N 0.0061 0.0033 'International Tables Vol C Tables 4.2.6.8 and 6.1.1.4'
O O 0.0106 0.0060 'International Tables Vol C Tables 4.2.6.8 and 6.1.1.4'
S S 0.1246 0.1234 'International Tables Vol C Tables 4.2.6.8 and 6.1.1.4'

loop_
_geom_angle_atom_site_label_1
_geom_angle_atom_site_label_2
_geom_angle_atom_site_label_3
_geom_angle
N8 Cu1 N4 176.1(2)
N8 Cu1 N3 93.9(2)
N4 Cu1 N3 89.9(2)
N8 Cu1 N9 82.8(3)
N4 Cu1 N9 93.9(2)
N3 Cu1 N9 133.5(2)
N8 Cu1 N5 98.2(2)
N4 Cu1 N5 79.8(2)
N3 Cu1 N5 131.2(2)
N9 Cu1 N5 94.9(2)
N8 Cu1 Cu2 79.49(17)
N4 Cu1 Cu2 101.50(16)
N3 Cu1 Cu2 88.61(15)
N9 Cu1 Cu2 135.33(14)
N5 Cu1 Cu2 48.35(12)
N2 Cu2 N6 170.8(2)
N2 Cu2 N7 93.2(2)
N6 Cu2 N7 93.6(2)
N2 Cu2 N5 97.6(2)
N6 Cu2 N5 81.0(2)
N7 Cu2 N5 139.7(2)
N2 Cu2 N1 80.7(2)
N6 Cu2 N1 90.4(2)
N7 Cu2 N1 123.3(2)
N5 Cu2 N1 96.8(2)
N2 Cu2 Cu1 81.68(16)
N6 Cu2 Cu1 104.47(14)
N7 Cu2 Cu1 89.57(16)
N5 Cu2 Cu1 54.26(14)
N1 Cu2 Cu1 143.30(16)
C1 N1 C5 121.0(7)
C1 N1 Cu2 129.6(6)
C5 N1 Cu2 109.3(4)
C6 N2 C9 107.5(5)
C6 N2 Cu2 114.7(4)
C9 N2 Cu2 137.0(5)
C10 N3 C14 121.3(6)
C10 N3 Cu1 128.1(5)
C14 N3 Cu1 110.3(5)
C19 N4 C15 118.7(6)
C19 N4 Cu1 117.1(4)
C15 N4 Cu1 124.0(5)
C23 N5 C20 105.2(5)
C23 N5 Cu2 104.3(4)
C20 N5 Cu2 135.2(4)
C23 N5 Cu1 139.4(4)
C20 N5 Cu1 100.3(4)
Cu2 N5 Cu1 77.39(17)
C28 N6 C24 118.4(6)
C28 N6 Cu2 127.3(5)
C24 N6 Cu2 113.7(4)
C33 N7 C29 121.8(6)
C33 N7 Cu2 127.3(5)
C29 N7 Cu2 110.5(5)
C34 N8 C37 107.6(6)
C34 N8 Cu1 138.2(5)
C37 N8 Cu1 111.8(5)
C42 N9 C38 119.2(6)
C42 N9 Cu1 130.0(6)
C38 N9 Cu1 110.6(5)
N1 C1 C2 124.3(9)
N1 C1 H1A 117.8
C2 C1 H1A 117.8
C1 C2 C3 115.1(9)
C1 C2 H2A 122.4
C3 C2 H2A 122.4
C2 C3 C4 123.1(9)
C2 C3 H3A 118.5
C4 C3 H3A 118.5
C5 C4 C3 111.8(8)
C5 C4 H4A 124.1
C3 C4 H4A 124.1
N1 C5 C4 123.6(7)
N1 C5 C6 114.7(6)
C4 C5 C6 121.7(8)
N2 C6 C7 112.7(7)
N2 C6 C5 120.4(6)
C7 C6 C5 126.7(7)
C6 C7 C8 104.4(7)
C6 C7 H7A 127.8
C8 C7 H7A 127.8
C9 C8 C7 106.7(7)
C9 C8 H8A 126.7
C7 C8 H8A 126.7
N2 C9 C8 108.5(6)
N2 C9 C10 124.2(6)
C8 C9 C10 127.1(7)
N3 C10 C9 122.7(6)
N3 C10 C11 118.6(7)
C9 C10 C11 118.4(7)
C12 C11 C10 119.3(7)
C12 C11 H11A 120.4
C10 C11 H11A 120.4
C13 C12 C11 119.5(8)
C13 C12 H12A 120.3
C11 C12 H12A 120.3
C12 C13 C14 119.0(8)
C12 C13 H13A 120.5
C14 C13 H13A 120.5
N3 C14 C13 121.9(7)
N3 C14 H14A 119.1
C13 C14 H14A 119.1
C16 C15 N4 123.5(8)
C16 C15 H15A 118.2
N4 C15 H15A 118.2
C15 C16 C17 119.0(7)
C15 C16 H16A 120.5
C17 C16 H16A 120.5
C16 C17 C18 119.1(7)
C16 C17 H17A 120.5
C18 C17 H17A 120.5
C19 C18 C17 119.0(8)
C19 C18 H18A 120.5
C17 C18 H18A 120.5
N4 C19 C18 120.5(7)
N4 C19 C20 116.1(6)
C18 C19 C20 123.4(7)
C21 C20 N5 109.8(6)
C21 C20 C19 128.4(7)
N5 C20 C19 121.0(6)
C20 C21 C22 107.8(7)
C20 C21 H21A 126.1
C22 C21 H21A 126.1
C23 C22 C21 106.5(7)
C23 C22 H22A 126.7
C21 C22 H22A 126.7
C22 C23 N5 110.5(6)
C22 C23 C24 131.2(7)
N5 C23 C24 118.0(6)
N6 C24 C25 121.5(7)
N6 C24 C23 115.9(6)
C25 C24 C23 122.3(7)
C26 C25 C24 118.1(8)
C26 C25 H25A 121.0
C24 C25 H25A 121.0
C25 C26 C27 118.8(7)
C25 C26 H26A 120.6
C27 C26 H26A 120.6
C26 C27 C28 121.4(8)
C26 C27 H27A 119.3
C28 C27 H27A 119.3
N6 C28 C27 121.6(8)
N6 C28 H28A 119.2
C27 C28 H28A 119.2
N7 C29 C30 118.3(8)
N7 C29 H29A 120.9
C30 C29 H29A 120.9
C31 C30 C29 121.5(9)
C31 C30 H30A 119.3
C29 C30 H30A 119.3
C30 C31 C32 120.9(7)
C30 C31 H31A 119.6
C32 C31 H31A 119.6
C31 C32 C33 117.4(8)
C31 C32 H32A 121.3
C33 C32 H32A 121.3
N7 C33 C32 119.9(7)
N7 C33 C34 121.2(7)
C32 C33 C34 118.6(8)
N8 C34 C35 108.2(7)
N8 C34 C33 125.8(7)
C35 C34 C33 125.9(7)
C36 C35 C34 107.8(8)
C36 C35 H35A 126.1
C34 C35 H35A 126.1
C35 C36 C37 107.7(7)
C35 C36 H36A 126.2
C37 C36 H36A 126.2
C36 C37 N8 108.3(7)
C36 C37 C38 133.4(7)
N8 C37 C38 118.2(7)
N9 C38 C39 118.4(8)
N9 C38 C37 115.4(6)
C39 C38 C37 126.3(8)
C40 C39 C38 122.4(10)
C40 C39 H39A 118.8
C38 C39 H39A 118.8
C39 C40 C41 119.9(8)
C39 C40 H40A 120.0
C41 C40 H40A 120.0
C42 C41 C40 116.4(9)
C42 C41 H41A 121.8
C40 C41 H41A 121.8
N9 C42 C41 123.5(10)
N9 C42 H42A 118.2
C41 C42 H42A 118.2
O2 S1 O1 115.2(8)
O2 S1 O3 116.9(6)
O1 S1 O3 112.7(7)
O2 S1 C43 102.3(5)
O1 S1 C43 101.2(6)
O3 S1 C43 106.1(5)
F3 C43 F2 106.5(10)
F3 C43 F1 109.3(9)
F2 C43 F1 102.3(8)
F3 C43 S1 112.7(7)
F2 C43 S1 112.2(9)
F1 C43 S1 113.1(7)

loop_
_geom_bond_atom_site_label_1
_geom_bond_atom_site_label_2
_geom_bond_distance
Cu1 N8 1.950(6)
Cu1 N4 1.988(6)
Cu1 N3 2.066(5)
Cu1 N9 2.094(5)
Cu1 N5 2.341(5)
Cu1 Cu2 2.8147(10)
Cu2 N2 1.954(5)
Cu2 N6 1.982(5)
Cu2 N7 2.051(6)
Cu2 N5 2.155(5)
Cu2 N1 2.199(6)
N1 C1 1.314(9)
N1 C5 1.336(9)
N2 C6 1.324(8)
N2 C9 1.372(8)
N3 C10 1.306(9)
N3 C14 1.335(9)
N4 C19 1.334(9)
N4 C15 1.359(8)
N5 C23 1.366(8)
N5 C20 1.381(8)
N6 C28 1.325(9)
N6 C24 1.338(9)
N7 C33 1.333(10)
N7 C29 1.359(9)
N8 C34 1.337(9)
N8 C37 1.410(9)
N9 C42 1.308(10)
N9 C38 1.368(10)
C1 C2 1.367(12)
C1 H1A 0.9300
C2 C3 1.369(15)
C2 H2A 0.9300
C3 C4 1.514(15)
C3 H3A 0.9300
C4 C5 1.385(10)
C4 H4A 0.9300
C5 C6 1.466(9)
C6 C7 1.391(10)
C7 C8 1.419(12)
C7 H7A 0.9300
C8 C9 1.418(10)
C8 H8A 0.9300
C9 C10 1.445(9)
C10 C11 1.464(10)
C11 C12 1.388(12)
C11 H11A 0.9300
C12 C13 1.338(12)
C12 H12A 0.9300
C13 C14 1.415(10)
C13 H13A 0.9300
C14 H14A 0.9300
C15 C16 1.331(11)
C15 H15A 0.9300
C16 C17 1.339(12)
C16 H16A 0.9300
C17 C18 1.423(12)
C17 H17A 0.9300
C18 C19 1.364(11)
C18 H18A 0.9300
C19 C20 1.464(10)
C20 C21 1.341(11)
C21 C22 1.386(12)
C21 H21A 0.9300
C22 C23 1.352(10)
C22 H22A 0.9300
C23 C24 1.447(10)
C24 C25 1.427(9)
C25 C26 1.352(13)
C25 H25A 0.9300
C26 C27 1.353(13)
C26 H26A 0.9300
C27 C28 1.366(11)
C27 H27A 0.9300
C28 H28A 0.9300
C29 C30 1.394(11)
C29 H29A 0.9300
C30 C31 1.311(12)
C30 H30A 0.9300
C31 C32 1.391(12)
C31 H31A 0.9300
C32 C33 1.418(10)
C32 H32A 0.9300
C33 C34 1.456(11)
C34 C35 1.426(11)
C35 C36 1.360(12)
C35 H35A 0.9300
C36 C37 1.376(11)
C36 H36A 0.9300
C37 C38 1.423(11)
C38 C39 1.389(11)
C39 C40 1.267(14)
C39 H39A 0.9300
C40 C41 1.428(15)
C40 H40A 0.9300
C41 C42 1.358(12)
C41 H41A 0.9300
C42 H42A 0.9300
S1 O2 1.366(10)
S1 O1 1.385(10)
S1 O3 1.461(7)
S1 C43 1.807(10)
F1 C43 1.335(11)
F2 C43 1.321(12)
F3 C43 1.269(12)

loop_
_geom_torsion_atom_site_label_1
_geom_torsion_atom_site_label_2
_geom_torsion_atom_site_label_3
_geom_torsion_atom_site_label_4
_geom_torsion
N8 Cu1 Cu2 N2 -143.2(2)
N4 Cu1 Cu2 N2 40.7(2)
N3 Cu1 Cu2 N2 -49.0(2)
N9 Cu1 Cu2 N2 148.4(3)
N5 Cu1 Cu2 N2 105.7(2)
N8 Cu1 Cu2 N6 43.8(2)
N4 Cu1 Cu2 N6 -132.4(2)
N3 Cu1 Cu2 N6 138.0(2)
N9 Cu1 Cu2 N6 -24.7(3)
N5 Cu1 Cu2 N6 -67.3(2)
N8 Cu1 Cu2 N7 -49.9(2)
N4 Cu1 Cu2 N7 134.0(2)
N3 Cu1 Cu2 N7 44.3(2)
N9 Cu1 Cu2 N7 -118.3(3)
N5 Cu1 Cu2 N7 -161.0(2)
N8 Cu1 Cu2 N5 111.1(2)
N4 Cu1 Cu2 N5 -65.1(2)
N3 Cu1 Cu2 N5 -154.7(2)
N9 Cu1 Cu2 N5 42.7(3)
N8 Cu1 Cu2 N1 154.8(3)
N4 Cu1 Cu2 N1 -21.3(3)
N3 Cu1 Cu2 N1 -111.0(3)
N9 Cu1 Cu2 N1 86.4(4)
N5 Cu1 Cu2 N1 43.7(3)
N2 Cu2 N1 C1 179.3(7)
N6 Cu2 N1 C1 -3.1(6)
N7 Cu2 N1 C1 91.5(7)
N5 Cu2 N1 C1 -84.0(6)
Cu1 Cu2 N1 C1 -118.4(6)
N2 Cu2 N1 C5 -3.0(4)
N6 Cu2 N1 C5 174.6(5)
N7 Cu2 N1 C5 -90.7(5)
N5 Cu2 N1 C5 93.7(4)
Cu1 Cu2 N1 C5 59.3(5)
N6 Cu2 N2 C6 -13.0(17)
N7 Cu2 N2 C6 125.2(5)
N5 Cu2 N2 C6 -93.6(5)
N1 Cu2 N2 C6 2.0(5)
Cu1 Cu2 N2 C6 -145.7(5)
N6 Cu2 N2 C9 178.8(12)
N7 Cu2 N2 C9 -43.0(6)
N5 Cu2 N2 C9 98.2(6)
N1 Cu2 N2 C9 -166.2(7)
Cu1 Cu2 N2 C9 46.1(6)
N8 Cu1 N3 C10 128.9(6)
N4 Cu1 N3 C10 -52.0(6)
N9 Cu1 N3 C10 -147.3(5)
N5 Cu1 N3 C10 24.4(7)
Cu2 Cu1 N3 C10 49.5(5)
N8 Cu1 N3 C14 -57.2(5)
N4 Cu1 N3 C14 122.0(5)
N9 Cu1 N3 C14 26.7(6)
N5 Cu1 N3 C14 -161.6(4)
Cu2 Cu1 N3 C14 -136.5(5)
N8 Cu1 N4 C19 -49(4)
N3 Cu1 N4 C19 143.8(5)
N9 Cu1 N4 C19 -82.6(5)
N5 Cu1 N4 C19 11.7(5)
Cu2 Cu1 N4 C19 55.2(5)
N8 Cu1 N4 C15 126(3)
N3 Cu1 N4 C15 -40.8(5)
N9 Cu1 N4 C15 92.8(5)
N5 Cu1 N4 C15 -172.9(5)
Cu2 Cu1 N4 C15 -129.4(5)
N2 Cu2 N5 C23 147.8(4)
N6 Cu2 N5 C23 -23.0(4)
N7 Cu2 N5 C23 -108.0(5)
N1 Cu2 N5 C23 66.3(4)
Cu1 Cu2 N5 C23 -138.3(4)
N2 Cu2 N5 C20 18.0(6)
N6 Cu2 N5 C20 -152.8(6)
N7 Cu2 N5 C20 122.3(6)
N1 Cu2 N5 C20 -63.5(6)
Cu1 Cu2 N5 C20 92.0(6)
N2 Cu2 N5 Cu1 -74.0(2)
N6 Cu2 N5 Cu1 115.23(19)
N7 Cu2 N5 Cu1 30.3(4)
N1 Cu2 N5 Cu1 -155.43(18)
N8 Cu1 N5 C23 29.4(7)
N4 Cu1 N5 C23 -147.1(7)
N3 Cu1 N5 C23 132.0(6)
N9 Cu1 N5 C23 -54.1(7)
Cu2 Cu1 N5 C23 97.4(7)
N8 Cu1 N5 C20 157.8(4)
N4 Cu1 N5 C20 -18.8(4)
N3 Cu1 N5 C20 -99.7(4)
N9 Cu1 N5 C20 74.3(4)
Cu2 Cu1 N5 C20 -134.3(4)
N8 Cu1 N5 Cu2 -68.0(2)
N4 Cu1 N5 Cu2 115.5(2)
N3 Cu1 N5 Cu2 34.6(3)
N9 Cu1 N5 Cu2 -151.4(2)
N2 Cu2 N6 C28 105.9(15)
N7 Cu2 N6 C28 -32.4(6)
N5 Cu2 N6 C28 -172.2(6)
N1 Cu2 N6 C28 91.0(6)
Cu1 Cu2 N6 C28 -122.9(5)
N2 Cu2 N6 C24 -64.3(15)
N7 Cu2 N6 C24 157.5(5)
N5 Cu2 N6 C24 17.7(5)
N1 Cu2 N6 C24 -79.1(5)
Cu1 Cu2 N6 C24 67.0(5)
N2 Cu2 N7 C33 133.1(6)
N6 Cu2 N7 C33 -53.0(6)
N5 Cu2 N7 C33 27.3(8)
N1 Cu2 N7 C33 -145.9(6)
Cu1 Cu2 N7 C33 51.5(6)
N2 Cu2 N7 C29 -54.5(5)
N6 Cu2 N7 C29 119.3(5)
N5 Cu2 N7 C29 -160.4(4)
N1 Cu2 N7 C29 26.5(6)
Cu1 Cu2 N7 C29 -136.2(5)
N4 Cu1 N8 C34 157(3)
N3 Cu1 N8 C34 -35.4(7)
N9 Cu1 N8 C34 -168.8(7)
N5 Cu1 N8 C34 97.2(7)
Cu2 Cu1 N8 C34 52.4(6)
N4 Cu1 N8 C37 -44(4)
N3 Cu1 N8 C37 123.6(4)
N9 Cu1 N8 C37 -9.7(4)
N5 Cu1 N8 C37 -103.7(4)
Cu2 Cu1 N8 C37 -148.5(4)
N8 Cu1 N9 C42 -177.5(7)
N4 Cu1 N9 C42 0.3(7)
N3 Cu1 N9 C42 93.9(7)
N5 Cu1 N9 C42 -79.8(7)
Cu2 Cu1 N9 C42 -110.3(6)
N8 Cu1 N9 C38 7.5(5)
N4 Cu1 N9 C38 -174.7(5)
N3 Cu1 N9 C38 -81.1(5)
N5 Cu1 N9 C38 105.2(5)
Cu2 Cu1 N9 C38 74.7(5)
C5 N1 C1 C2 9.1(12)
Cu2 N1 C1 C2 -173.4(7)
N1 C1 C2 C3 -12.2(15)
C1 C2 C3 C4 6.7(15)
C2 C3 C4 C5 1.2(14)
C1 N1 C5 C4 0.4(11)
Cu2 N1 C5 C4 -177.5(6)
C1 N1 C5 C6 -178.7(6)
Cu2 N1 C5 C6 3.3(7)
C3 C4 C5 N1 -5.0(11)
C3 C4 C5 C6 174.1(7)
C9 N2 C6 C7 -4.4(8)
Cu2 N2 C6 C7 -176.0(5)
C9 N2 C6 C5 170.8(6)
Cu2 N2 C6 C5 -0.8(8)
N1 C5 C6 N2 -2.0(9)
C4 C5 C6 N2 178.8(7)
N1 C5 C6 C7 172.5(7)
C4 C5 C6 C7 -6.7(12)
N2 C6 C7 C8 5.1(9)
C5 C6 C7 C8 -169.8(7)
C6 C7 C8 C9 -3.6(8)
C6 N2 C9 C8 1.8(7)
Cu2 N2 C9 C8 170.6(5)
C6 N2 C9 C10 -173.0(6)
Cu2 N2 C9 C10 -4.2(10)
C7 C8 C9 N2 1.2(8)
C7 C8 C9 C10 175.8(6)
C14 N3 C10 C9 178.0(6)
Cu1 N3 C10 C9 -8.6(9)
C14 N3 C10 C11 -7.6(9)
Cu1 N3 C10 C11 165.8(5)
N2 C9 C10 N3 -32.1(9)
C8 C9 C10 N3 154.1(7)
N2 C9 C10 C11 153.5(6)
C8 C9 C10 C11 -20.3(10)
N3 C10 C11 C12 3.2(10)
C9 C10 C11 C12 177.9(7)
C10 C11 C12 C13 2.5(11)
C11 C12 C13 C14 -3.8(11)
C10 N3 C14 C13 6.5(11)
Cu1 N3 C14 C13 -168.0(6)
C12 C13 C14 N3 -0.5(11)
C19 N4 C15 C16 2.0(11)
Cu1 N4 C15 C16 -173.3(6)
N4 C15 C16 C17 -5.6(12)
C15 C16 C17 C18 4.3(13)
C16 C17 C18 C19 0.1(13)
C15 N4 C19 C18 2.6(11)
Cu1 N4 C19 C18 178.3(6)
C15 N4 C19 C20 -177.5(6)
Cu1 N4 C19 C20 -1.8(8)
C17 C18 C19 N4 -3.6(12)
C17 C18 C19 C20 176.5(7)
C23 N5 C20 C21 2.1(8)
Cu2 N5 C20 C21 131.6(7)
Cu1 N5 C20 C21 -146.0(6)
C23 N5 C20 C19 173.1(6)
Cu2 N5 C20 C19 -57.4(9)
Cu1 N5 C20 C19 25.0(7)
N4 C19 C20 C21 150.0(8)
C18 C19 C20 C21 -30.2(13)
N4 C19 C20 N5 -19.2(10)
C18 C19 C20 N5 160.7(7)
N5 C20 C21 C22 0.2(10)
C19 C20 C21 C22 -169.9(8)
C20 C21 C22 C23 -2.4(10)
C21 C22 C23 N5 3.8(9)
C21 C22 C23 C24 -170.9(8)
C20 N5 C23 C22 -3.6(7)
Cu2 N5 C23 C22 -149.5(5)
Cu1 N5 C23 C22 123.3(7)
C20 N5 C23 C24 171.8(6)
Cu2 N5 C23 C24 26.0(6)
Cu1 N5 C23 C24 -61.3(8)
C28 N6 C24 C25 -6.1(10)
Cu2 N6 C24 C25 165.0(5)
C28 N6 C24 C23 -179.7(6)
Cu2 N6 C24 C23 -8.7(8)
C22 C23 C24 N6 160.5(7)
N5 C23 C24 N6 -13.9(9)
C22 C23 C24 C25 -13.1(12)
N5 C23 C24 C25 172.5(6)
N6 C24 C25 C26 6.2(11)
C23 C24 C25 C26 179.5(7)
C24 C25 C26 C27 -3.1(12)
C25 C26 C27 C28 0.1(13)
C24 N6 C28 C27 2.9(11)
Cu2 N6 C28 C27 -166.8(6)
C26 C27 C28 N6 0.1(13)
C33 N7 C29 C30 0.5(11)
Cu2 N7 C29 C30 -172.4(5)
N7 C29 C30 C31 2.5(12)
C29 C30 C31 C32 -6.3(13)
C30 C31 C32 C33 6.9(12)
C29 N7 C33 C32 0.4(11)
Cu2 N7 C33 C32 172.0(5)
C29 N7 C33 C34 174.4(6)
Cu2 N7 C33 C34 -14.0(10)
C31 C32 C33 N7 -4.0(11)
C31 C32 C33 C34 -178.1(7)
C37 N8 C34 C35 3.2(7)
Cu1 N8 C34 C35 162.8(6)
C37 N8 C34 C33 -174.4(7)
Cu1 N8 C34 C33 -14.8(11)
N7 C33 C34 N8 -23.3(11)
C32 C33 C34 N8 150.8(7)
N7 C33 C34 C35 159.6(7)
C32 C33 C34 C35 -26.3(11)
N8 C34 C35 C36 1.0(9)
C33 C34 C35 C36 178.6(7)
C34 C35 C36 C37 -4.9(10)
C35 C36 C37 N8 6.9(9)
C35 C36 C37 C38 -176.6(8)
C34 N8 C37 C36 -6.3(7)
Cu1 N8 C37 C36 -171.8(5)
C34 N8 C37 C38 176.6(6)
Cu1 N8 C37 C38 11.0(8)
C42 N9 C38 C39 0.1(11)
Cu1 N9 C38 C39 175.8(6)
C42 N9 C38 C37 -179.2(7)
Cu1 N9 C38 C37 -3.6(7)
C36 C37 C38 N9 179.0(8)
N8 C37 C38 N9 -4.7(9)
C36 C37 C38 C39 -0.3(14)
N8 C37 C38 C39 176.0(8)
N9 C38 C39 C40 -1.8(14)
C37 C38 C39 C40 177.5(9)
C38 C39 C40 C41 3.7(16)
C39 C40 C41 C42 -3.9(15)
C38 N9 C42 C41 -0.6(12)
Cu1 N9 C42 C41 -175.2(7)
C40 C41 C42 N9 2.4(14)
O2 S1 C43 F3 63.4(10)
O1 S1 C43 F3 -55.7(10)
O3 S1 C43 F3 -173.5(8)
O2 S1 C43 F2 -56.8(10)
O1 S1 C43 F2 -175.9(10)
O3 S1 C43 F2 66.2(9)
O2 S1 C43 F1 -171.9(9)
O1 S1 C43 F1 68.9(10)
O3 S1 C43 F1 -48.9(10)

loop_
_platon_squeeze_void_nr
_platon_squeeze_void_average_x
_platon_squeeze_void_average_y
_platon_squeeze_void_average_z
_platon_squeeze_void_volume
_platon_squeeze_void_count_electrons
_platon_squeeze_void_content
1 0.250 -0.040 0.148 136 66 ' '
2 0.250 -0.040 0.648 136 66 ' '
3 0.750 0.039 0.148 136 66 ' '
4 0.750 0.039 0.648 136 66 ' '
